data_1575038
loop_
_publ_author_name
'Saha, Rajat'
'Sharma, Amitosh'
'Siddiqui, Anjila I.'
'Benmansour, Samia'
'Ortega-Castro, Joaqu\'in'
'Frontera, Antonio'
'Mondal, Biswajit'
'Lah, Myoung Soo'
'G\'omez Garc\'ia, Carlos J.'

_publ_section_title
;
 Simultaneous electron and proton conduction in a stable metal organic
 material with highly selective electrocatalytic oxygen reduction reaction
 to water
;
_journal_issue 21
_journal_name_full 'Chemical Science'
_journal_page_first 9501
_journal_page_last 9508
_journal_paper_doi 10.1039/D5SC02474A
_journal_volume 16
_journal_year 2025
_chemical_formula_moiety 'C12 H16 Cu N2 O8'
_chemical_formula_sum 'C12 H16 Cu N2 O8'
_chemical_formula_weight 379.81
_space_group_crystal_system triclinic
_space_group_IT_number 2
_space_group_name_Hall '-P 1'
_space_group_name_H-M_alt 'P -1'
_atom_sites_solution_hydrogens mixed
_audit_creation_date 2024-07-10
_audit_creation_method
;
Olex2 1.5
(compiled 2022.04.07 svn.rca3783a0 for OlexSys, GUI svn.r6498)
;
_audit_update_record
;
2024-07-10 deposited with the CCDC.	2025-04-21 downloaded from the CCDC.
;
_cell_angle_alpha 98.952(4)
_cell_angle_beta 105.115(4)
_cell_angle_gamma 108.659(4)
_cell_formula_units_Z 1
_cell_length_a 6.3123(3)
_cell_length_b 6.8085(3)
_cell_length_c 9.1809(4)
_cell_measurement_reflns_used 4790
_cell_measurement_temperature 119.99(10)
_cell_measurement_theta_max 76.0930
_cell_measurement_theta_min 5.1450
_cell_volume 348.36(3)
_computing_cell_refinement 'CrysAlisPro 1.171.43.71a (Rigaku OD, 2023)'
_computing_data_collection 'CrysAlisPro system (CCD 43.71a 64-bit (release 17-04-2023))'
_computing_data_reduction 'CrysAlisPro 1.171.43.71a (Rigaku OD, 2023)'
_computing_molecular_graphics 'Olex2 1.5 (Dolomanov et al., 2009)'
_computing_publication_material 'Olex2 1.5 (Dolomanov et al., 2009)'
_computing_structure_refinement 'SHELXL 2018/3 (Sheldrick, 2015)'
_computing_structure_solution 'SHELXT 2014/5 (Sheldrick, 2014)'
_diffrn_ambient_environment N~2~
_diffrn_ambient_temperature 119.99(10)
_diffrn_detector 'Hybrid Pixel Array Detector'
_diffrn_detector_area_resol_mean 10.0000
_diffrn_detector_type HyPix
_diffrn_measured_fraction_theta_full 1.000
_diffrn_measured_fraction_theta_max 0.955
_diffrn_measurement_details
;
List of Runs (angles in degrees, time in seconds):

  # Type    Start    End  Width  t~exp~   \w     \q     \k     \f   Frames
#--------------------------------------------------------------------------
  1  \w     32.00 119.00   0.50    0.08    --  103.41-135.00  88.00  174
  2  \w     34.00 106.00   0.50    0.08    --  103.41 -99.00 120.00  144
  3  \w     25.00 100.00   0.50    0.05    --   48.69-135.00  88.00  150
  4  \w     34.00 118.00   0.50    0.08    --  103.41-134.00 -91.00  168
  5  \w     24.00  98.00   0.50    0.05    --   48.69-134.00 -91.00  148
  6  \w     32.00 124.00   0.50    0.08    --  103.41 -77.00-120.00  184
  7  \w   -111.00 -31.00   0.50    0.08    -- -103.00  38.00-150.00  160
  8  \w   -116.00 -31.00   0.50    0.08    -- -103.00  57.00-150.00  170
  9  \w   -116.00 -31.00   0.50    0.08    -- -103.00  57.00 -30.00  170
 10  \w   -116.00 -31.00   0.50    0.08    -- -103.00  57.00  30.00  170
 11  \w   -118.00 -33.00   0.50    0.08    -- -103.00 134.00 -25.00  170
 12  \w    -98.00 -18.00   0.50    0.05    --  -48.69 134.00 -25.00  160
 13  \w   -100.00 -18.00   0.50    0.05    --  -48.69 135.00 154.00  164
 14  \w   -119.00 -31.00   0.50    0.08    -- -103.00 135.00 154.00  176
 15  \w   -174.00 -95.00   0.50    0.08    -- -103.00 -38.00 -30.00  158
 16  \w   -173.00 -68.00   0.50    0.08    -- -103.00-134.00 -91.00  210
 17  \w   -118.00 -73.00   0.50    0.05    --  -48.69-125.00-180.00   90
 18  \w   -118.00 -73.00   0.50    0.05    --  -48.69-125.00-120.00   90
 19  \w   -119.00 -68.00   0.50    0.05    --  -48.69-134.00 -91.00  102
 20  \w   -120.00 -67.00   0.50    0.05    --  -48.69-135.00  88.00  106
 21  \w     28.00 120.00   0.50    0.05    --   48.69  77.00  60.00  184
 22  \w     28.00 120.00   0.50    0.05    --   48.69  77.00 120.00  184
 23  \w     28.00 110.00   0.50    0.05    --   48.69  77.00 150.00  164
 24  \w     28.00 120.00   0.50    0.05    --   48.69  77.00   0.00  184
 25  \w     28.00 120.00   0.50    0.05    --   48.69  77.00 -60.00  184
 26  \w     28.00 120.00   0.50    0.05    --   48.69  77.00-120.00  184
 27  \w     36.00 120.00   0.50    0.05    --   48.69  57.00-120.00  168
 28  \w     41.00 120.00   0.50    0.05    --   48.69  38.00-150.00  158
 29  \w     96.00 175.00   0.50    0.08    --  103.41  38.00  90.00  158
 30  \w     96.00 175.00   0.50    0.08    --  103.41  38.00  60.00  158
 31  \w     73.00 175.00   0.50    0.08    --  103.41 135.00 154.00  204
 32  \w     73.00 120.00   0.50    0.05    --   48.69 135.00 154.00   94
;
_diffrn_measurement_device 'four-circle diffractometer'
_diffrn_measurement_device_type 'XtaLAB Synergy R, DW system, HyPix'
_diffrn_measurement_method '\w scans'
_diffrn_orient_matrix_type 'CrysAlisPro convention (1999,Acta A55,543-557)'
_diffrn_orient_matrix_UB_11 -0.2504900000
_diffrn_orient_matrix_UB_12 -0.0203760000
_diffrn_orient_matrix_UB_13 -0.0938084000
_diffrn_orient_matrix_UB_21 -0.0468544000
_diffrn_orient_matrix_UB_22 0.0630061000
_diffrn_orient_matrix_UB_23 0.1537064000
_diffrn_orient_matrix_UB_31 0.0981090000
_diffrn_orient_matrix_UB_32 0.2383946000
_diffrn_orient_matrix_UB_33 0.0001995000
_diffrn_radiation_monochromator mirror
_diffrn_radiation_probe x-ray
_diffrn_radiation_type 'Cu K\a'
_diffrn_radiation_wavelength 1.54184
_diffrn_reflns_av_R_equivalents 0.0384
_diffrn_reflns_av_unetI/netI 0.0269
_diffrn_reflns_Laue_measured_fraction_full 1.000
_diffrn_reflns_Laue_measured_fraction_max 0.955
_diffrn_reflns_limit_h_max 7
_diffrn_reflns_limit_h_min -7
_diffrn_reflns_limit_k_max 8
_diffrn_reflns_limit_k_min -7
_diffrn_reflns_limit_l_max 10
_diffrn_reflns_limit_l_min -11
_diffrn_reflns_number 6484
_diffrn_reflns_point_group_measured_fraction_full 1.000
_diffrn_reflns_point_group_measured_fraction_max 0.955
_diffrn_reflns_theta_full 25.000
_diffrn_reflns_theta_max 75.674
_diffrn_reflns_theta_min 5.170
_diffrn_source 'Rotating-anode X-ray tube'
_diffrn_source_type 'Rigaku (Cu) X-ray Source'
_exptl_absorpt_coefficient_mu 2.680
_exptl_absorpt_correction_T_max 1.00000
_exptl_absorpt_correction_T_min 0.77584
_exptl_absorpt_correction_type multi-scan
_exptl_absorpt_process_details
;
CrysAlisPro 1.171.43.71a (Rigaku Oxford Diffraction, 2023)
Empirical absorption correction using spherical harmonics,
implemented in SCALE3 ABSPACK scaling algorithm.
;
_exptl_crystal_colour blue
_exptl_crystal_colour_primary blue
_exptl_crystal_density_diffrn 1.810
_exptl_crystal_description block
_exptl_crystal_F_000 195
_exptl_crystal_size_max 0.14
_exptl_crystal_size_mid 0.08
_exptl_crystal_size_min 0.05
_refine_diff_density_max 0.499
_refine_diff_density_min -0.498
_refine_diff_density_rms 0.080
_refine_ls_extinction_method none
_refine_ls_goodness_of_fit_ref 1.112
_refine_ls_hydrogen_treatment mixed
_refine_ls_matrix_type full
_refine_ls_number_parameters 118
_refine_ls_number_reflns 1388
_refine_ls_number_restraints 0
_refine_ls_restrained_S_all 1.112
_refine_ls_R_factor_all 0.0316
_refine_ls_R_factor_gt 0.0283
_refine_ls_shift/su_max 0.000
_refine_ls_shift/su_mean 0.000
_refine_ls_structure_factor_coef Fsqd
_refine_ls_weighting_details 'w=1/[\s^2^(Fo^2^)+(0.0345P)^2^+0.3735P] where P=(Fo^2^+2Fc^2^)/3'
_refine_ls_weighting_scheme calc
_refine_ls_wR_factor_gt 0.0711
_refine_ls_wR_factor_ref 0.0784
_reflns_Friedel_coverage 0.000
_reflns_number_gt 1301
_reflns_number_total 1388
_reflns_threshold_expression 'I > 2\s(I)'
_cod_data_source_file d5sc02474a2.cif
_cod_data_source_block crys543
_cod_database_code 1575038
_shelx_shelxl_version_number 2018/3
_shelx_space_group_comment
;
The symmetry employed for this shelxl refinement is uniquely defined
by the following loop, which should always be used as a source of
symmetry information in preference to the above space-group names.
They are only intended as comments.
;
_shelx_estimated_absorpt_t_max 0.878
_shelx_estimated_absorpt_t_min 0.705
_olex2_refinement_description
;
1. Fixed Uiso
 At 1.2 times of:
  All C(H) groups, All O(H,H) groups
2.a Aromatic/amide H refined with riding coordinates:
 C1(H1), C2(H2), C4(H4), C5(H5)
;
_olex2_submission_original_sample_id RS50
_olex2_submission_special_instructions 'No special instructions were received'
_oxdiff_exptl_absorpt_empirical_details
;
Empirical correction (ABSPACK) includes:
- Absorption correction using spherical harmonics
- Frame scaling
;
_oxdiff_exptl_absorpt_empirical_full_max 1.752
_oxdiff_exptl_absorpt_empirical_full_min 0.509

loop_
_space_group_symop_operation_xyz
'x, y, z'
'-x, -y, -z'

loop_
_atom_site_label
_atom_site_type_symbol
_atom_site_fract_x
_atom_site_fract_y
_atom_site_fract_z
_atom_site_U_iso_or_equiv
_atom_site_adp_type
_atom_site_occupancy
_atom_site_site_symmetry_order
_atom_site_calc_flag
_atom_site_refinement_flags_posn
_atom_site_refinement_flags_adp
_atom_site_refinement_flags_occupancy
_atom_site_disorder_assembly
_atom_site_disorder_group
Cu1 Cu 1.000000 1.000000 0.500000 0.01322(15) Uani 1 2 d S . P . .
C1 C 0.5316(4) 0.7955(3) 0.2519(2) 0.0157(4) Uani 1 1 d . . . . .
H1 H 0.473155 0.792305 0.337333 0.019 Uiso 1 1 calc R U . . .
C2 C 0.3707(4) 0.7213(3) 0.1017(2) 0.0147(4) Uani 1 1 d . . . . .
H2 H 0.205186 0.666172 0.084771 0.018 Uiso 1 1 calc R U . . .
C3 C 0.4541(4) 0.7285(3) -0.0243(2) 0.0135(4) Uani 1 1 d . . . . .
C4 C 0.6990(4) 0.8026(3) 0.0069(2) 0.0147(4) Uani 1 1 d . . . . .
H4 H 0.761982 0.806321 -0.076461 0.018 Uiso 1 1 calc R U . . .
C5 C 0.8484(4) 0.8702(3) 0.1596(2) 0.0142(4) Uani 1 1 d . . . . .
H5 H 1.014523 0.917462 0.179520 0.017 Uiso 1 1 calc R U . . .
C6 C 0.2866(4) 0.6612(3) -0.1912(2) 0.0148(4) Uani 1 1 d . . . . .
N1 N 0.7676(3) 0.8719(3) 0.28191(19) 0.0132(3) Uani 1 1 d . . . . .
O1 O 0.0696(3) 0.5666(2) -0.21483(17) 0.0182(3) Uani 1 1 d . . . . .
O2 O 0.3801(3) 0.7094(2) -0.29283(17) 0.0189(3) Uani 1 1 d . . . . .
O1W O 1.1583(3) 0.7970(2) 0.45824(19) 0.0156(3) Uani 1 1 d . . . . .
H1WA H 1.081(5) 0.694(5) 0.391(3) 0.019 Uiso 1 1 d . U . . .
H1WB H 1.208(5) 0.764(4) 0.525(3) 0.019 Uiso 1 1 d . U . . .
O2W O 0.7594(3) 0.7288(3) 0.59381(19) 0.0198(3) Uani 1 1 d . . . . .
H2WA H 0.830(5) 0.677(5) 0.638(3) 0.024 Uiso 1 1 d . U . . .
H2WB H 0.647(5) 0.713(4) 0.624(3) 0.024 Uiso 1 1 d . U . . .

loop_
_atom_site_aniso_label
_atom_site_aniso_U_11
_atom_site_aniso_U_22
_atom_site_aniso_U_33
_atom_site_aniso_U_23
_atom_site_aniso_U_13
_atom_site_aniso_U_12
Cu1 0.0131(2) 0.0162(2) 0.0086(2) 0.00091(16) 0.00099(17) 0.00654(17)
C1 0.0162(10) 0.0175(10) 0.0133(10) 0.0033(8) 0.0053(8) 0.0065(8)
C2 0.0116(9) 0.0153(10) 0.0152(10) 0.0020(8) 0.0032(8) 0.0044(8)
C3 0.0183(10) 0.0104(9) 0.0115(10) 0.0015(7) 0.0028(8) 0.0072(8)
C4 0.0166(10) 0.0153(10) 0.0126(10) 0.0045(8) 0.0063(8) 0.0049(8)
C5 0.0135(10) 0.0143(9) 0.0141(10) 0.0020(8) 0.0041(8) 0.0054(8)
C6 0.0167(10) 0.0131(9) 0.0134(10) 0.0018(8) 0.0020(8) 0.0074(8)
N1 0.0147(8) 0.0140(8) 0.0099(8) 0.0019(6) 0.0027(7) 0.0059(7)
O1 0.0157(7) 0.0200(7) 0.0137(7) 0.0021(6) 0.0010(6) 0.0045(6)
O2 0.0197(8) 0.0260(8) 0.0122(7) 0.0053(6) 0.0042(6) 0.0111(6)
O1W 0.0165(8) 0.0183(8) 0.0102(7) 0.0025(6) 0.0007(6) 0.0080(6)
O2W 0.0169(8) 0.0251(8) 0.0206(9) 0.0098(7) 0.0067(7) 0.0096(7)

loop_
_atom_type_symbol
_atom_type_description
_atom_type_scat_dispersion_real
_atom_type_scat_dispersion_imag
_atom_type_scat_source
C C 0.0181 0.0091 'International Tables Vol C Tables 4.2.6.8 and 6.1.1.4'
H H 0.0000 0.0000 'International Tables Vol C Tables 4.2.6.8 and 6.1.1.4'
Cu Cu -1.9646 0.5888 'International Tables Vol C Tables 4.2.6.8 and 6.1.1.4'
N N 0.0311 0.0180 'International Tables Vol C Tables 4.2.6.8 and 6.1.1.4'
O O 0.0492 0.0322 'International Tables Vol C Tables 4.2.6.8 and 6.1.1.4'

loop_
_geom_angle_atom_site_label_1
_geom_angle_atom_site_label_2
_geom_angle_atom_site_label_3
_geom_angle
_geom_angle_site_symmetry_1
_geom_angle_site_symmetry_3
_geom_angle_publ_flag
N1 Cu1 N1 180.0 . 2_776 ?
N1 Cu1 O2W 88.84(6) . 2_776 ?
N1 Cu1 O2W 91.16(6) 2_776 2_776 ?
N1 Cu1 O2W 91.16(6) . . ?
N1 Cu1 O2W 88.84(6) 2_776 . ?
O1W Cu1 N1 89.57(7) . . ?
O1W Cu1 N1 90.43(7) . 2_776 ?
O1W Cu1 N1 89.57(7) 2_776 2_776 ?
O1W Cu1 N1 90.43(7) 2_776 . ?
O1W Cu1 O1W 180.00(5) . 2_776 ?
O1W Cu1 O2W 93.83(6) . 2_776 ?
O1W Cu1 O2W 93.83(6) 2_776 . ?
O1W Cu1 O2W 86.17(6) 2_776 2_776 ?
O1W Cu1 O2W 86.17(6) . . ?
O2W Cu1 O2W 180.0 . 2_776 ?
C2 C1 H1 118.7 . . ?
N1 C1 H1 118.7 . . ?
N1 C1 C2 122.64(19) . . ?
C1 C2 H2 120.4 . . ?
C1 C2 C3 119.21(19) . . ?
C3 C2 H2 120.4 . . ?
C2 C3 C4 118.04(19) . . ?
C2 C3 C6 121.63(19) . . ?
C4 C3 C6 120.32(18) . . ?
C3 C4 H4 120.3 . . ?
C5 C4 C3 119.41(19) . . ?
C5 C4 H4 120.3 . . ?
C4 C5 H5 118.8 . . ?
N1 C5 C4 122.47(19) . . ?
N1 C5 H5 118.8 . . ?
O1 C6 C3 117.58(18) . . ?
O1 C6 O2 126.23(19) . . ?
O2 C6 C3 116.18(18) . . ?
C1 N1 Cu1 122.42(14) . . ?
C1 N1 C5 118.14(18) . . ?
C5 N1 Cu1 119.37(14) . . ?
Cu1 O1W H1WA 116(2) . . ?
Cu1 O1W H1WB 114(2) . . ?
H1WA O1W H1WB 107(3) . . ?
Cu1 O2W H2WA 111(2) . . ?
Cu1 O2W H2WB 136(2) . . ?
H2WA O2W H2WB 106(3) . . ?

loop_
_geom_bond_atom_site_label_1
_geom_bond_atom_site_label_2
_geom_bond_distance
_geom_bond_site_symmetry_2
_geom_bond_publ_flag
Cu1 N1 2.0069(17) 2_776 ?
Cu1 N1 2.0069(17) . ?
Cu1 O1W 1.9937(15) 2_776 ?
Cu1 O1W 1.9937(15) . ?
Cu1 O2W 2.4169(16) . ?
Cu1 O2W 2.4169(16) 2_776 ?
C1 H1 0.9500 . ?
C1 C2 1.383(3) . ?
C1 N1 1.346(3) . ?
C2 H2 0.9500 . ?
C2 C3 1.392(3) . ?
C3 C4 1.397(3) . ?
C3 C6 1.517(3) . ?
C4 H4 0.9500 . ?
C4 C5 1.378(3) . ?
C5 H5 0.9500 . ?
C5 N1 1.349(3) . ?
C6 O1 1.255(3) . ?
C6 O2 1.260(3) . ?
O1W H1WA 0.77(3) . ?
O1W H1WB 0.71(3) . ?
O2W H2WA 0.73(3) . ?
O2W H2WB 0.81(3) . ?

loop_
_geom_hbond_atom_site_label_D
_geom_hbond_atom_site_label_H
_geom_hbond_atom_site_label_A
_geom_hbond_distance_DH
_geom_hbond_distance_HA
_geom_hbond_distance_DA
_geom_hbond_angle_DHA
_geom_hbond_site_symmetry_A
_geom_hbond_publ_flag
C1 H1 O1W 0.95 2.52 3.388(3) 151.5 1_455 yes
O1W H1WA O1 0.77(3) 1.97(3) 2.741(2) 171(3) 2_665 yes
O1W H1WB O2 0.71(3) 1.90(3) 2.613(2) 172(3) 1_656 yes
O2W H2WA O1 0.73(3) 2.16(3) 2.887(2) 173(3) 1_656 yes
O2W H2WB O2 0.81(3) 2.02(3) 2.823(2) 174(3) 1_556 yes

loop_
_geom_torsion_atom_site_label_1
_geom_torsion_atom_site_label_2
_geom_torsion_atom_site_label_3
_geom_torsion_atom_site_label_4
_geom_torsion
_geom_torsion_site_symmetry_1
_geom_torsion_site_symmetry_2
_geom_torsion_site_symmetry_3
_geom_torsion_site_symmetry_4
_geom_torsion_publ_flag
C1 C2 C3 C4 2.7(3) . . . . ?
C1 C2 C3 C6 -176.51(18) . . . . ?
C2 C1 N1 Cu1 175.20(15) . . . . ?
C2 C1 N1 C5 -1.7(3) . . . . ?
C2 C3 C4 C5 -1.5(3) . . . . ?
C2 C3 C6 O1 -11.2(3) . . . . ?
C2 C3 C6 O2 167.80(18) . . . . ?
C3 C4 C5 N1 -1.3(3) . . . . ?
C4 C3 C6 O1 169.65(18) . . . . ?
C4 C3 C6 O2 -11.3(3) . . . . ?
C4 C5 N1 Cu1 -174.08(15) . . . . ?
C4 C5 N1 C1 3.0(3) . . . . ?
C6 C3 C4 C5 177.65(17) . . . . ?
N1 C1 C2 C3 -1.1(3) . . . . ?
